data_2311194
loop_
_publ_author_name
'Mohamed, Shaaban K.'
'Akkurt, Mehmet'
'Mague, Joel T.'
'Hassan, Alaa A.'
'Albayati, Mustafa R.'

_publ_section_title
;
 (2E)-4-(4-Bromo-phen-yl)-2-{(2Z)-[1-(4-methyl-phen-yl)ethyl-idene]hydrazinyl-idene}-3-phenyl-2,3-di-hydro-1,3-thia-zole.
;
_journal_coeditor_code XU5739
_journal_issue 'Pt 10'
_journal_name_full 'Acta crystallographica. Section E, Structure reports online'
_journal_page_first o1563
_journal_page_last 4
_journal_paper_doi 10.1107/S1600536813025506
_journal_volume 69
_journal_year 2013
_chemical_formula_iupac 'C24 H20 Br N3 S'
_chemical_formula_moiety 'C24 H20 Br N3 S'
_chemical_formula_sum 'C24 H20 Br N3 S'
_chemical_formula_weight 462.40
_chemical_name_systematic
(2<i>E</i>)-4-(4-Bromophenyl)-2-{(2<i>Z</i>)-[1-(4-methylphenyl)ethylidene]hydrazinylidene}-3-phenyl-2,3-dihydro-1,3-thiazole
_space_group_IT_number 2
_space_group_name_Hall '-P 1'
_space_group_name_H-M_alt 'P -1'
_symmetry_cell_setting triclinic
_symmetry_space_group_name_Hall '-P 1'
_symmetry_space_group_name_H-M 'P -1'
_atom_sites_solution_hydrogens geom
_cell_angle_alpha 96.2730(10)
_cell_angle_beta 94.3860(10)
_cell_angle_gamma 96.3020(10)
_cell_formula_units_Z 2
_cell_length_a 7.9622(5)
_cell_length_b 11.2672(7)
_cell_length_c 11.6370(7)
_cell_measurement_reflns_used 9928
_cell_measurement_temperature 150(2)
_cell_measurement_theta_max 29.0831
_cell_measurement_theta_min 2.3898
_cell_volume 1027.31(11)
_computing_cell_refinement 'SAINT (Bruker, 2013)'
_computing_data_collection 'APEX2 (Bruker, 2013)'
_computing_data_reduction 'SAINT (Bruker, 2013)'
_computing_molecular_graphics 'ORTEP-3 for Windows (Farrugia, 2012)'
_computing_publication_material 'WINGX (Farrugia, 2012) and PLATON (Spek, 2009)'
_computing_structure_refinement 'SHELXL97 (Sheldrick, 2008)'
_computing_structure_solution 'SHELXS97 (Sheldrick, 2008)'
_diffrn_ambient_temperature 150(2)
_diffrn_detector_area_resol_mean 8.3660
_diffrn_measured_fraction_theta_full 0.993
_diffrn_measured_fraction_theta_max 0.962
_diffrn_measurement_device_type 'Bruker Smart APEX CCD'
_diffrn_measurement_method '\f and \w scans'
_diffrn_radiation_monochromator graphite
_diffrn_radiation_type MoK\a
_diffrn_radiation_wavelength 0.71073
_diffrn_reflns_av_R_equivalents 0.0333
_diffrn_reflns_av_sigmaI/netI 0.0317
_diffrn_reflns_limit_h_max 10
_diffrn_reflns_limit_h_min -10
_diffrn_reflns_limit_k_max 15
_diffrn_reflns_limit_k_min -14
_diffrn_reflns_limit_l_max 15
_diffrn_reflns_limit_l_min -15
_diffrn_reflns_number 18958
_diffrn_reflns_reduction_process
;
;
_diffrn_reflns_theta_full 28.00
_diffrn_reflns_theta_max 29.14
_diffrn_reflns_theta_min 1.83
_exptl_absorpt_coefficient_mu 2.118
_exptl_absorpt_correction_T_max 0.76
_exptl_absorpt_correction_T_min 0.60
_exptl_absorpt_correction_type multi-scan
_exptl_absorpt_process_details '(SADABS; Bruker, 2013)'
_exptl_crystal_colour 'translucent orange'
_exptl_crystal_density_diffrn 1.495
_exptl_crystal_density_method 'Not Measured'
_exptl_crystal_description block
_exptl_crystal_F_000 472
_exptl_crystal_size_max 0.230
_exptl_crystal_size_mid 0.170
_exptl_crystal_size_min 0.140
_refine_diff_density_max 0.970
_refine_diff_density_min -0.516
_refine_ls_extinction_method none
_refine_ls_goodness_of_fit_ref 1.094
_refine_ls_hydrogen_treatment constr
_refine_ls_matrix_type full
_refine_ls_number_parameters 264
_refine_ls_number_reflns 5310
_refine_ls_number_restraints 0
_refine_ls_restrained_S_all 1.094
_refine_ls_R_factor_all 0.0434
_refine_ls_R_factor_gt 0.0366
_refine_ls_shift/su_max 0.001
_refine_ls_shift/su_mean 0.000
_refine_ls_structure_factor_coef Fsqd
_refine_ls_weighting_details 'W=1/[\S^2^(FO^2^)+(0.0545P)^2^+0.2353P] WHERE P=(FO^2^+2FC^2^)/3'
_refine_ls_weighting_scheme calc
_refine_ls_wR_factor_gt 0.0941
_refine_ls_wR_factor_ref 0.0973
_reflns_number_gt 4582
_reflns_number_total 5310
_reflns_threshold_expression 'i > 2\s(i)'
_cod_data_source_file xu5739sup1.cif
_cod_data_source_block I
_cod_database_code 2311194

loop_
_symmetry_equiv_pos_site_id
_symmetry_equiv_pos_as_xyz
1 x,y,z
2 -x,-y,-z

loop_
_atom_site_aniso_label
_atom_site_aniso_U_11
_atom_site_aniso_U_22
_atom_site_aniso_U_33
_atom_site_aniso_U_12
_atom_site_aniso_U_13
_atom_site_aniso_U_23
Br1 0.03800(10) 0.02750(10) 0.03490(10) 0.00710(10) -0.01140(10) 0.00720(10)
S1 0.0258(2) 0.0195(2) 0.0240(2) 0.0029(2) 0.0006(2) 0.0024(2)
N1 0.0203(7) 0.0190(7) 0.0203(8) 0.0009(6) -0.0019(6) 0.0022(6)
N2 0.0260(8) 0.0240(8) 0.0239(8) 0.0026(6) -0.0043(6) 0.0046(6)
N3 0.0222(7) 0.0247(8) 0.0229(8) 0.0025(6) -0.0008(6) 0.0054(6)
C1 0.0238(9) 0.0248(9) 0.0209(9) 0.0015(7) -0.0013(7) 0.0008(7)
C2 0.0186(8) 0.0252(9) 0.0157(8) 0.0015(7) 0.0008(6) 0.0009(6)
C3 0.0212(8) 0.0213(8) 0.0202(9) 0.0020(7) 0.0017(7) 0.0033(7)
C4 0.0173(8) 0.0223(9) 0.0210(9) -0.0001(7) -0.0010(7) 0.0018(7)
C5 0.0213(8) 0.0277(9) 0.0204(9) 0.0025(7) 0.0011(7) -0.0013(7)
C6 0.0253(9) 0.0310(10) 0.0167(9) -0.0004(8) -0.0020(7) 0.0019(7)
C7 0.0215(8) 0.0222(9) 0.0247(9) 0.0003(7) -0.0051(7) 0.0057(7)
C8 0.0255(9) 0.0243(9) 0.0255(10) 0.0042(7) 0.0005(7) 0.0009(7)
C9 0.0241(9) 0.0245(9) 0.0185(9) 0.0025(7) -0.0001(7) 0.0003(7)
C10 0.0165(8) 0.0200(8) 0.0230(9) 0.0024(6) -0.0017(6) 0.0017(7)
C11 0.0231(9) 0.0254(9) 0.0220(9) 0.0044(7) 0.0013(7) 0.0021(7)
C12 0.0256(9) 0.0276(10) 0.0330(11) 0.0027(8) 0.0007(8) 0.0096(8)
C13 0.0284(10) 0.0216(9) 0.0397(12) 0.0020(8) -0.0064(9) 0.0014(8)
C14 0.0297(10) 0.0301(10) 0.0274(11) 0.0055(8) -0.0030(8) -0.0067(8)
C15 0.0224(9) 0.0293(10) 0.0225(9) 0.0045(7) 0.0004(7) 0.0022(7)
C16 0.0187(8) 0.0244(9) 0.0203(9) 0.0004(7) 0.0018(7) 0.0036(7)
C17 0.0327(10) 0.0271(10) 0.0213(10) 0.0022(8) -0.0002(8) 0.0033(7)
C18 0.0184(8) 0.0283(9) 0.0192(9) 0.0021(7) 0.0030(7) 0.0058(7)
C19 0.0257(9) 0.0293(10) 0.0211(9) -0.0001(7) 0.0000(7) 0.0040(7)
C20 0.0258(9) 0.0373(11) 0.0231(10) 0.0008(8) -0.0007(7) 0.0092(8)
C21 0.0254(9) 0.0347(11) 0.0278(11) 0.0058(8) 0.0056(8) 0.0126(8)
C22 0.0305(10) 0.0272(10) 0.0292(11) 0.0059(8) 0.0032(8) 0.0041(8)
C23 0.0254(9) 0.0298(10) 0.0220(9) 0.0027(8) 0.0004(7) 0.0035(7)
C24 0.0367(11) 0.0373(12) 0.0357(12) 0.0131(9) 0.0028(9) 0.0114(9)

loop_
_atom_site_type_symbol
_atom_site_label
_atom_site_fract_x
_atom_site_fract_y
_atom_site_fract_z
_atom_site_U_iso_or_equiv
_atom_site_thermal_displace_type
_atom_site_calc_flag
_atom_site_refinement_flags
_atom_site_occupancy
Br Br1 0.30655(3) 0.39026(2) 0.30405(2) 0.03370(10) Uani d . 1.000
S S1 0.89651(6) -0.07711(4) 0.65607(4) 0.02320(10) Uani d . 1.000
N N1 0.91033(19) 0.15300(13) 0.65666(13) 0.0202(4) Uani d . 1.000
N N2 1.0854(2) 0.09850(14) 0.80890(14) 0.0249(5) Uani d . 1.000
N N3 1.1384(2) -0.00294(14) 0.85333(14) 0.0232(4) Uani d . 1.000
C C1 0.7740(2) -0.01832(17) 0.55032(17) 0.0236(5) Uani d . 1.000
C C2 0.7931(2) 0.10264(17) 0.56284(15) 0.0201(5) Uani d . 1.000
C C3 0.9789(2) 0.06878(16) 0.71838(16) 0.0209(5) Uani d . 1.000
C C4 0.6892(2) 0.17839(16) 0.49902(16) 0.0206(5) Uani d . 1.000
C C5 0.6570(2) 0.15626(18) 0.37854(17) 0.0235(5) Uani d . 1.000
C C6 0.5459(2) 0.22100(18) 0.31982(17) 0.0249(5) Uani d . 1.000
C C7 0.4664(2) 0.30698(17) 0.38211(17) 0.0231(5) Uani d . 1.000
C C8 0.4987(2) 0.33198(17) 0.50162(17) 0.0253(5) Uani d . 1.000
C C9 0.6109(2) 0.26850(17) 0.55927(16) 0.0227(5) Uani d . 1.000
C C10 0.9755(2) 0.27811(16) 0.67949(16) 0.0201(5) Uani d . 1.000
C C11 1.0510(2) 0.33501(17) 0.59380(17) 0.0235(5) Uani d . 1.000
C C12 1.1144(3) 0.45611(18) 0.61650(19) 0.0284(6) Uani d . 1.000
C C13 1.1018(3) 0.51860(18) 0.7235(2) 0.0306(6) Uani d . 1.000
C C14 1.0260(3) 0.46116(19) 0.80881(19) 0.0300(6) Uani d . 1.000
C C15 0.9628(2) 0.34014(18) 0.78762(17) 0.0248(5) Uani d . 1.000
C C16 1.2045(2) 0.01738(17) 0.95964(16) 0.0212(5) Uani d . 1.000
C C17 1.2183(3) 0.13675(18) 1.03341(17) 0.0272(6) Uani d . 1.000
C C18 1.2755(2) -0.08429(17) 1.00904(16) 0.0217(5) Uani d . 1.000
C C19 1.3742(2) -0.06595(18) 1.11581(17) 0.0257(5) Uani d . 1.000
C C20 1.4562(3) -0.15780(19) 1.15694(18) 0.0287(6) Uani d . 1.000
C C21 1.4419(3) -0.27080(19) 1.09447(18) 0.0283(6) Uani d . 1.000
C C22 1.3378(3) -0.29089(19) 0.99012(19) 0.0287(6) Uani d . 1.000
C C23 1.2561(2) -0.19953(18) 0.94795(17) 0.0258(5) Uani d . 1.000
C C24 1.5419(3) -0.3684(2) 1.1368(2) 0.0354(7) Uani d . 1.000
H H1 0.70160 -0.06660 0.49030 0.0280 Uiso c RU 1.000
H H5 0.71130 0.09670 0.33630 0.0280 Uiso c RU 1.000
H H6 0.52480 0.20630 0.23770 0.0300 Uiso c RU 1.000
H H8 0.44450 0.39190 0.54330 0.0300 Uiso c RU 1.000
H H9 0.63510 0.28630 0.64090 0.0270 Uiso c RU 1.000
H H11 1.05960 0.29180 0.52010 0.0280 Uiso c RU 1.000
H H12 1.16650 0.49580 0.55810 0.0340 Uiso c RU 1.000
H H13 1.14520 0.60130 0.73870 0.0370 Uiso c RU 1.000
H H14 1.01710 0.50470 0.88230 0.0360 Uiso c RU 1.000
H H15 0.91170 0.30040 0.84640 0.0300 Uiso c RU 1.000
H H17A 1.33760 0.17120 1.04670 0.0410 Uiso c RU 1.000
H H17B 1.17330 0.12550 1.10810 0.0410 Uiso c RU 1.000
H H17C 1.15300 0.19140 0.99360 0.0410 Uiso c RU 1.000
H H19 1.38520 0.01050 1.16090 0.0310 Uiso c RU 1.000
H H20 1.52320 -0.14270 1.22930 0.0340 Uiso c RU 1.000
H H22 1.32270 -0.36860 0.94720 0.0340 Uiso c RU 1.000
H H23 1.18630 -0.21560 0.87680 0.0310 Uiso c RU 1.000
H H24A 1.59110 -0.34280 1.21660 0.0530 Uiso c RU 1.000
H H24B 1.63290 -0.38160 1.08640 0.0530 Uiso c RU 1.000
H H24C 1.46580 -0.44330 1.13440 0.0530 Uiso c RU 1.000

loop_
_atom_type_symbol
_atom_type_description
_atom_type_scat_dispersion_real
_atom_type_scat_dispersion_imag
_atom_type_scat_source
C C 0.0033 0.0016 ' International Tables Vol C Tables 4.2.6.8 and 6.1.1.4'
H H 0.0000 0.0000 ' International Tables Vol C Tables 4.2.6.8 and 6.1.1.4'
Br Br -0.2901 2.4595 ' International Tables Vol C Tables 4.2.6.8 and 6.1.1.4'
N N 0.0061 0.0033 ' International Tables Vol C Tables 4.2.6.8 and 6.1.1.4'
S S 0.1246 0.1234 ' International Tables Vol C Tables 4.2.6.8 and 6.1.1.4'

loop_
_geom_angle_atom_site_label_1
_geom_angle_atom_site_label_2
_geom_angle_atom_site_label_3
_geom_angle
_geom_angle_publ_flag
C1 S1 C3 90.57(9) no
C2 N1 C3 113.95(15) no
C2 N1 C10 124.72(15) no
C3 N1 C10 120.74(15) no
N3 N2 C3 111.32(15) no
N2 N3 C16 114.04(16) no
S1 C1 C2 112.77(14) no
N1 C2 C1 112.72(16) no
N1 C2 C4 121.09(16) no
C1 C2 C4 125.66(16) no
S1 C3 N1 109.97(12) no
S1 C3 N2 127.42(14) no
N1 C3 N2 122.60(16) no
C2 C4 C5 120.73(16) no
C2 C4 C9 120.26(16) no
C5 C4 C9 118.85(16) no
C4 C5 C6 120.42(17) no
C5 C6 C7 119.41(18) no
Br1 C7 C6 119.81(14) no
Br1 C7 C8 118.99(13) no
C6 C7 C8 121.18(17) no
C7 C8 C9 119.13(17) no
C4 C9 C8 120.97(17) no
N1 C10 C11 119.67(16) no
N1 C10 C15 119.49(16) no
C11 C10 C15 120.85(17) no
C10 C11 C12 119.43(18) no
C11 C12 C13 120.2(2) no
C12 C13 C14 120.13(19) no
C13 C14 C15 120.4(2) no
C10 C15 C14 119.06(18) no
N3 C16 C17 124.44(17) no
N3 C16 C18 116.73(17) no
C17 C16 C18 118.80(16) no
C16 C18 C19 120.75(17) no
C16 C18 C23 121.50(16) no
C19 C18 C23 117.62(17) no
C18 C19 C20 121.12(18) no
C19 C20 C21 121.2(2) no
C20 C21 C22 117.8(2) no
C20 C21 C24 120.7(2) no
C22 C21 C24 121.52(19) no
C21 C22 C23 121.4(2) no
C18 C23 C22 120.76(18) no
S1 C1 H1 124.00 no
C2 C1 H1 124.00 no
C4 C5 H5 120.00 no
C6 C5 H5 120.00 no
C5 C6 H6 120.00 no
C7 C6 H6 120.00 no
C7 C8 H8 120.00 no
C9 C8 H8 120.00 no
C4 C9 H9 120.00 no
C8 C9 H9 119.00 no
C10 C11 H11 120.00 no
C12 C11 H11 120.00 no
C11 C12 H12 120.00 no
C13 C12 H12 120.00 no
C12 C13 H13 120.00 no
C14 C13 H13 120.00 no
C13 C14 H14 120.00 no
C15 C14 H14 120.00 no
C10 C15 H15 120.00 no
C14 C15 H15 120.00 no
C16 C17 H17A 109.00 no
C16 C17 H17B 109.00 no
C16 C17 H17C 109.00 no
H17A C17 H17B 109.00 no
H17A C17 H17C 109.00 no
H17B C17 H17C 109.00 no
C18 C19 H19 119.00 no
C20 C19 H19 119.00 no
C19 C20 H20 119.00 no
C21 C20 H20 119.00 no
C21 C22 H22 119.00 no
C23 C22 H22 119.00 no
C18 C23 H23 120.00 no
C22 C23 H23 120.00 no
C21 C24 H24A 109.00 no
C21 C24 H24B 109.00 no
C21 C24 H24C 109.00 no
H24A C24 H24B 109.00 no
H24A C24 H24C 110.00 no
H24B C24 H24C 109.00 no

loop_
_geom_bond_atom_site_label_1
_geom_bond_atom_site_label_2
_geom_bond_distance
_geom_bond_publ_flag
Br1 C7 1.8966(18) no
S1 C1 1.7439(19) no
S1 C3 1.7573(19) no
N1 C2 1.406(2) no
N1 C3 1.385(2) no
N1 C10 1.437(2) no
N2 N3 1.398(2) no
N2 C3 1.290(2) no
N3 C16 1.293(2) no
C1 C2 1.345(3) no
C2 C4 1.471(2) no
C4 C5 1.396(3) no
C4 C9 1.401(3) no
C5 C6 1.393(3) no
C6 C7 1.384(3) no
C7 C8 1.387(3) no
C8 C9 1.383(3) no
C10 C11 1.383(3) no
C10 C15 1.387(3) no
C11 C12 1.391(3) no
C12 C13 1.378(3) no
C13 C14 1.384(3) no
C14 C15 1.389(3) no
C16 C17 1.503(3) no
C16 C18 1.483(3) no
C18 C19 1.401(3) no
C18 C23 1.397(3) no
C19 C20 1.391(3) no
C20 C21 1.384(3) no
C21 C22 1.399(3) no
C21 C24 1.529(3) no
C22 C23 1.390(3) no
C1 H1 0.9500 no
C5 H5 0.9500 no
C6 H6 0.9500 no
C8 H8 0.9500 no
C9 H9 0.9500 no
C11 H11 0.9500 no
C12 H12 0.9500 no
C13 H13 0.9500 no
C14 H14 0.9500 no
C15 H15 0.9500 no
C17 H17A 0.9800 no
C17 H17B 0.9800 no
C17 H17C 0.9800 no
C19 H19 0.9500 no
C20 H20 0.9500 no
C22 H22 0.9500 no
C23 H23 0.9500 no
C24 H24A 0.9800 no
C24 H24B 0.9800 no
C24 H24C 0.9800 no

loop_
_geom_hbond_atom_site_label_D
_geom_hbond_atom_site_label_H
_geom_hbond_atom_site_label_A
_geom_hbond_site_symmetry_A
_geom_hbond_distance_DH
_geom_hbond_distance_HA
_geom_hbond_distance_DA
_geom_hbond_angle_DHA
_geom_hbond_publ_flag
C17 H17C N2 . 0.98 2.28 2.713(3) 105 no
C17 H17A Cg4 2_857 0.98 2.77 3.595(3) 143 yes

loop_
_geom_torsion_atom_site_label_1
_geom_torsion_atom_site_label_2
_geom_torsion_atom_site_label_3
_geom_torsion_atom_site_label_4
_geom_torsion
_geom_torsion_publ_flag
C1 S1 C3 N2 178.97(17) no
C3 S1 C1 C2 -0.78(14) no
C1 S1 C3 N1 -0.03(14) no
C3 N1 C10 C11 116.25(19) no
C3 N1 C2 C1 -1.4(2) no
C3 N1 C10 C15 -63.3(2) no
C10 N1 C3 N2 10.2(3) no
C10 N1 C2 C4 -18.1(2) no
C10 N1 C3 S1 -170.78(13) no
C2 N1 C3 N2 -178.25(16) no
C3 N1 C2 C4 170.66(15) no
C2 N1 C10 C15 126.02(18) no
C10 N1 C2 C1 169.77(16) no
C2 N1 C10 C11 -54.4(2) no
C2 N1 C3 S1 0.81(18) no
N3 N2 C3 S1 2.6(2) no
C3 N2 N3 C16 -161.26(16) no
N3 N2 C3 N1 -178.52(15) no
N2 N3 C16 C17 2.6(3) no
N2 N3 C16 C18 -175.39(14) no
S1 C1 C2 N1 1.38(19) no
S1 C1 C2 C4 -170.28(14) no
N1 C2 C4 C5 140.44(17) no
C1 C2 C4 C9 126.8(2) no
C1 C2 C4 C5 -48.6(3) no
N1 C2 C4 C9 -44.2(2) no
C2 C4 C9 C8 -173.15(16) no
C2 C4 C5 C6 174.01(17) no
C9 C4 C5 C6 -1.4(3) no
C5 C4 C9 C8 2.3(3) no
C4 C5 C6 C7 -0.5(3) no
C5 C6 C7 Br1 -176.96(14) no
C5 C6 C7 C8 1.7(3) no
C6 C7 C8 C9 -0.8(3) no
Br1 C7 C8 C9 177.83(13) no
C7 C8 C9 C4 -1.2(3) no
N1 C10 C11 C12 -179.80(17) no
C11 C10 C15 C14 0.5(3) no
C15 C10 C11 C12 -0.2(3) no
N1 C10 C15 C14 -179.91(18) no
C10 C11 C12 C13 0.0(3) no
C11 C12 C13 C14 0.0(4) no
C12 C13 C14 C15 0.3(4) no
C13 C14 C15 C10 -0.6(3) no
N3 C16 C18 C19 169.30(16) no
N3 C16 C18 C23 -6.5(2) no
C17 C16 C18 C19 -8.8(2) no
C17 C16 C18 C23 175.40(17) no
C16 C18 C19 C20 -173.07(18) no
C23 C18 C19 C20 2.9(3) no
C16 C18 C23 C22 173.41(18) no
C19 C18 C23 C22 -2.5(3) no
C18 C19 C20 C21 -0.6(3) no
C19 C20 C21 C22 -2.0(3) no
C19 C20 C21 C24 176.0(2) no
C20 C21 C22 C23 2.3(3) no
C24 C21 C22 C23 -175.6(2) no
C21 C22 C23 C18 -0.1(3) no
